data_7031419
loop_
_publ_author_name
'Kuznetsov, Denis A.'
'Fedyanin, Ivan V.'
'Lyssenko, Konstantin A.'
'Bazhenova, Tamara A.'

_publ_section_title
;
 Retrosynthetic approach to the design of molybdenum-magnesium
 oxoalkoxides.
;
_journal_issue 34
_journal_name_full 'Dalton transactions (Cambridge, England : 2003)'
_journal_page_first 12876
_journal_paper_doi 10.1039/c4dt01035c
_journal_volume 43
_journal_year 2014
_chemical_formula_moiety 'C24 H64 Mg2 Mo6 N4 O28, 2(C H4 O)'
_chemical_formula_sum 'C26 H72 Mg2 Mo6 N4 O30'
_chemical_formula_weight 1545.14
_chemical_name_systematic
; 
 ? 
;
_space_group_IT_number 14
_symmetry_cell_setting monoclinic
_symmetry_space_group_name_Hall '-P 2yn'
_symmetry_space_group_name_H-M 'P 1 21/n 1'
_atom_sites_solution_hydrogens mixed
_atom_sites_solution_primary direct
_atom_sites_solution_secondary difmap
_audit_creation_method SHELXL-97
_cell_angle_alpha 90.00
_cell_angle_beta 94.353(2)
_cell_angle_gamma 90.00
_cell_formula_units_Z 2
_cell_length_a 7.9676(8)
_cell_length_b 17.3716(18)
_cell_length_c 19.067(2)
_cell_measurement_reflns_used 999
_cell_measurement_temperature 100(2)
_cell_measurement_theta_max 30
_cell_measurement_theta_min 3
_cell_volume 2631.4(5)
_computing_cell_refinement 'Bruker SAINT'
_computing_data_collection 'Bruker APEX II'
_computing_data_reduction 'Bruker SAINT'
_computing_molecular_graphics 'SHELXTL ver. 2009-9.1 (Sheldrick, 2008b)'
_computing_publication_material 'SHELXTL ver. 2009-9.1 (Sheldrick, 2008b)'
_computing_structure_refinement 'SHELXTL ver. 2009-9.1 (Sheldrick, 2008b)'
_computing_structure_solution 'SHELXTL ver. 2009-9.1 (Sheldrick, 2008b)'
_diffrn_ambient_temperature 100(2)
_diffrn_measured_fraction_theta_full 1.000
_diffrn_measured_fraction_theta_max 1.000
_diffrn_measurement_device_type 'Bruker APEX II CCD area detector'
_diffrn_measurement_method 'omega scans'
_diffrn_radiation_monochromator graphite
_diffrn_radiation_source 'fine-focus sealed tube'
_diffrn_radiation_type MoK\a
_diffrn_radiation_wavelength 0.71073
_diffrn_reflns_av_R_equivalents 0.0500
_diffrn_reflns_av_sigmaI/netI 0.0480
_diffrn_reflns_limit_h_max 11
_diffrn_reflns_limit_h_min -10
_diffrn_reflns_limit_k_max 24
_diffrn_reflns_limit_k_min -24
_diffrn_reflns_limit_l_max 26
_diffrn_reflns_limit_l_min -26
_diffrn_reflns_number 28396
_diffrn_reflns_theta_full 30.00
_diffrn_reflns_theta_max 30.00
_diffrn_reflns_theta_min 1.59
_exptl_absorpt_coefficient_mu 1.499
_exptl_absorpt_correction_T_max 0.818
_exptl_absorpt_correction_T_min 0.697
_exptl_absorpt_correction_type multi-scan
_exptl_absorpt_process_details 'SADABS v2008/1, (Sheldrick, 2008a)'
_exptl_crystal_colour orange
_exptl_crystal_density_diffrn 1.950
_exptl_crystal_density_method 'not measured'
_exptl_crystal_description rod
_exptl_crystal_F_000 1544
_exptl_crystal_size_max 0.26
_exptl_crystal_size_mid 0.15
_exptl_crystal_size_min 0.14
_refine_diff_density_max 0.741
_refine_diff_density_min -0.694
_refine_diff_density_rms 0.126
_refine_ls_extinction_method none
_refine_ls_goodness_of_fit_ref 1.036
_refine_ls_hydrogen_treatment constr
_refine_ls_matrix_type full
_refine_ls_number_parameters 318
_refine_ls_number_reflns 7675
_refine_ls_number_restraints 0
_refine_ls_restrained_S_all 1.036
_refine_ls_R_factor_all 0.0454
_refine_ls_R_factor_gt 0.0315
_refine_ls_shift/su_max 0.001
_refine_ls_shift/su_mean 0.000
_refine_ls_structure_factor_coef Fsqd
_refine_ls_weighting_details 'calc w=1/[\s^2^(Fo^2^)+(0.0200P)^2^+1.5000P] where P=(Fo^2^+2Fc^2^)/3'
_refine_ls_weighting_scheme calc
_refine_ls_wR_factor_gt 0.0598
_refine_ls_wR_factor_ref 0.0647
_reflns_number_gt 6229
_reflns_number_total 7675
_reflns_threshold_expression I>2\s(I)
_cod_data_source_file c4dt01035c2.cif
_cod_data_source_block momg_4a_s
_cod_depositor_comments
;
The following automatic conversions were performed:

'_symmetry_cell_setting' value 'Monoclinic' changed to 'monoclinic'
according to
/usr/data/users/saulius/crontab/automatic-downloads/rss-feeds/RSC/lib/dictionaries/cif_core.dic
dictionary named 'cif_core.dic' version 2.4.2 from 2011-04-26.

Automatic conversion script
Id: cif_fix_values 2281 2013-09-26 08:29:07Z andrius 

 Adding full bibliography for 7031417--7031422.cif.
;
_cod_original_sg_symbol_H-M 'P 21/n'
_cod_database_code 7031419

loop_
_symmetry_equiv_pos_as_xyz
'x, y, z'
'-x+1/2, y+1/2, -z+1/2'
'-x, -y, -z'
'x-1/2, -y-1/2, z-1/2'

loop_
_atom_site_label
_atom_site_type_symbol
_atom_site_fract_x
_atom_site_fract_y
_atom_site_fract_z
_atom_site_U_iso_or_equiv
_atom_site_adp_type
_atom_site_occupancy
_atom_site_symmetry_multiplicity
_atom_site_calc_flag
_atom_site_refinement_flags
Mo1 Mo 0.49454(3) 0.495804(13) -0.088744(12) 0.00889(5) Uani 1 1 d .
Mo2 Mo 0.39540(3) 0.366062(13) -0.041788(12) 0.00933(5) Uani 1 1 d .
Mo3 Mo 0.23872(3) 0.198220(14) 0.026880(13) 0.01361(6) Uani 1 1 d .
Mg1 Mg 0.39716(12) 0.33481(5) 0.13543(5) 0.01189(19) Uani 1 1 d .
O1 O 0.5944(2) 0.45983(11) -0.15624(10) 0.0137(4) Uani 1 1 d .
O2 O 0.4804(2) 0.31184(11) -0.10262(10) 0.0141(4) Uani 1 1 d .
O3 O 0.5815(2) 0.43445(10) -0.00641(9) 0.0105(4) Uani 1 1 d .
O4 O 0.2740(2) 0.44757(10) -0.09294(10) 0.0115(4) Uani 1 1 d .
O5 O 0.6854(2) 0.57868(10) -0.06334(10) 0.0100(4) Uani 1 1 d .
O6 O 0.4029(2) 0.59121(10) -0.13920(10) 0.0114(4) Uani 1 1 d .
O7 O 0.4557(2) 0.28220(10) 0.03887(10) 0.0112(4) Uani 1 1 d .
O8 O 0.1775(2) 0.30636(11) -0.03365(10) 0.0128(4) Uani 1 1 d .
O9 O 0.3400(3) 0.13127(12) 0.08130(11) 0.0203(5) Uani 1 1 d .
O10 O 0.0352(3) 0.16846(12) 0.01348(11) 0.0213(5) Uani 1 1 d .
O11 O 0.1912(2) 0.26823(11) 0.10878(10) 0.0147(4) Uani 1 1 d .
O12 O 0.3241(3) 0.16465(11) -0.05774(11) 0.0183(4) Uani 1 1 d .
O13 O 0.5314(3) 0.25440(11) 0.19410(11) 0.0176(4) Uani 1 1 d .
O14 O 0.2934(3) 0.37593(12) 0.22248(10) 0.0181(4) Uani 1 1 d .
N13 N 0.5607(3) 0.13603(14) 0.24336(12) 0.0148(5) Uani 1 1 d .
N14 N 0.3179(3) 0.42463(14) 0.33288(13) 0.0186(5) Uani 1 1 d .
C5 C 0.8557(3) 0.55135(16) -0.06478(15) 0.0147(6) Uani 1 1 d .
H5A H 0.9341 0.5940 -0.0541 0.022 Uiso 1 1 calc R
H5B H 0.8728 0.5309 -0.1116 0.022 Uiso 1 1 calc R
H5C H 0.8762 0.5106 -0.0296 0.022 Uiso 1 1 calc R
C6 C 0.2448(3) 0.59607(17) -0.17839(16) 0.0185(6) Uani 1 1 d .
H6A H 0.2273 0.6487 -0.1959 0.028 Uiso 1 1 calc R
H6B H 0.1552 0.5825 -0.1481 0.028 Uiso 1 1 calc R
H6C H 0.2427 0.5604 -0.2182 0.028 Uiso 1 1 calc R
C7 C 0.6232(3) 0.25065(16) 0.03758(15) 0.0159(6) Uani 1 1 d .
H7A H 0.7059 0.2925 0.0418 0.024 Uiso 1 1 calc R
H7B H 0.6330 0.2233 -0.0069 0.024 Uiso 1 1 calc R
H7C H 0.6444 0.2148 0.0769 0.024 Uiso 1 1 calc R
C8 C 0.0162(3) 0.32212(17) -0.06874(16) 0.0182(6) Uani 1 1 d .
H8A H 0.0035 0.3778 -0.0758 0.027 Uiso 1 1 calc R
H8B H -0.0721 0.3033 -0.0400 0.027 Uiso 1 1 calc R
H8C H 0.0068 0.2961 -0.1145 0.027 Uiso 1 1 calc R
C11 C 0.0581(4) 0.24825(18) 0.15135(16) 0.0205(6) Uani 1 1 d .
H11A H -0.0498 0.2521 0.1233 0.031 Uiso 1 1 calc R
H11B H 0.0585 0.2836 0.1914 0.031 Uiso 1 1 calc R
H11C H 0.0743 0.1954 0.1685 0.031 Uiso 1 1 calc R
C12 C 0.2464(4) 0.16636(18) -0.12727(16) 0.0218(7) Uani 1 1 d .
H12A H 0.2821 0.1213 -0.1533 0.033 Uiso 1 1 calc R
H12B H 0.2797 0.2134 -0.1509 0.033 Uiso 1 1 calc R
H12C H 0.1238 0.1655 -0.1256 0.033 Uiso 1 1 calc R
C13 C 0.4720(4) 0.19517(16) 0.21943(15) 0.0151(6) Uani 1 1 d .
H13A H 0.3534 0.1927 0.2216 0.018 Uiso 1 1 calc R
C14 C 0.3621(4) 0.41884(17) 0.26837(15) 0.0158(6) Uani 1 1 d .
H14A H 0.4534 0.4497 0.2556 0.019 Uiso 1 1 calc R
C131 C 0.7433(4) 0.13425(18) 0.24099(16) 0.0197(6) Uani 1 1 d .
H13B H 0.7838 0.1857 0.2297 0.030 Uiso 1 1 calc R
H13C H 0.7734 0.0978 0.2048 0.030 Uiso 1 1 calc R
H13D H 0.7953 0.1181 0.2869 0.030 Uiso 1 1 calc R
C132 C 0.4791(4) 0.06702(17) 0.26809(16) 0.0191(6) Uani 1 1 d .
H13E H 0.3591 0.0773 0.2716 0.029 Uiso 1 1 calc R
H13F H 0.5311 0.0526 0.3144 0.029 Uiso 1 1 calc R
H13G H 0.4921 0.0248 0.2348 0.029 Uiso 1 1 calc R
C141 C 0.4030(4) 0.4773(2) 0.38331(17) 0.0273(7) Uani 1 1 d .
H14B H 0.4990 0.5009 0.3624 0.041 Uiso 1 1 calc R
H14C H 0.4428 0.4488 0.4257 0.041 Uiso 1 1 calc R
H14D H 0.3243 0.5175 0.3957 0.041 Uiso 1 1 calc R
C142 C 0.1853(5) 0.3770(2) 0.3586(2) 0.0392(10) Uani 1 1 d .
H14E H 0.1381 0.3438 0.3206 0.059 Uiso 1 1 calc R
H14F H 0.0965 0.4101 0.3748 0.059 Uiso 1 1 calc R
H14G H 0.2322 0.3452 0.3978 0.059 Uiso 1 1 calc R
O1S O 0.6072(3) 0.02755(15) 0.10672(12) 0.0335(6) Uani 1 1 d .
H1SO H 0.5236 0.0525 0.0931 0.040 Uiso 1 1 d R
C1S C 0.6874(5) 0.0358(2) 0.04331(18) 0.0288(8) Uani 1 1 d .
H1SA H 0.7831 0.0710 0.0509 0.043 Uiso 1 1 calc R
H1SB H 0.6071 0.0566 0.0067 0.043 Uiso 1 1 calc R
H1SC H 0.7275 -0.0146 0.0285 0.043 Uiso 1 1 calc R

loop_
_atom_site_aniso_label
_atom_site_aniso_U_11
_atom_site_aniso_U_22
_atom_site_aniso_U_33
_atom_site_aniso_U_23
_atom_site_aniso_U_13
_atom_site_aniso_U_12
Mo1 0.01076(11) 0.00698(10) 0.00898(10) 0.00068(8) 0.00102(8) -0.00125(9)
Mo2 0.01109(11) 0.00676(10) 0.01017(11) 0.00056(8) 0.00095(8) -0.00168(9)
Mo3 0.01693(12) 0.00859(11) 0.01539(12) 0.00059(9) 0.00181(9) -0.00399(9)
Mg1 0.0143(5) 0.0093(4) 0.0122(4) 0.0017(4) 0.0019(4) -0.0015(4)
O1 0.0177(10) 0.0097(9) 0.0140(10) -0.0001(8) 0.0025(8) -0.0026(8)
O2 0.0172(10) 0.0109(9) 0.0142(10) -0.0004(8) 0.0024(8) -0.0017(8)
O3 0.0113(9) 0.0093(9) 0.0109(9) 0.0020(7) 0.0017(7) -0.0003(7)
O4 0.0122(9) 0.0101(9) 0.0118(9) 0.0000(7) -0.0014(7) -0.0013(7)
O5 0.0088(9) 0.0091(9) 0.0124(9) 0.0005(7) 0.0022(7) 0.0003(7)
O6 0.0123(9) 0.0100(9) 0.0115(9) 0.0020(7) -0.0008(7) -0.0011(7)
O7 0.0114(9) 0.0080(9) 0.0144(10) 0.0012(7) 0.0025(7) 0.0009(7)
O8 0.0116(9) 0.0120(9) 0.0143(9) 0.0030(8) -0.0032(7) -0.0039(8)
O9 0.0287(12) 0.0129(10) 0.0191(11) 0.0006(8) 0.0008(9) -0.0013(9)
O10 0.0218(11) 0.0173(11) 0.0245(12) -0.0012(9) 0.0002(9) -0.0093(9)
O11 0.0166(10) 0.0136(10) 0.0147(10) 0.0006(8) 0.0054(8) -0.0046(8)
O12 0.0242(11) 0.0135(10) 0.0174(10) -0.0025(8) 0.0039(9) -0.0032(9)
O13 0.0214(11) 0.0129(10) 0.0180(10) 0.0042(8) -0.0019(8) -0.0018(8)
O14 0.0219(11) 0.0179(11) 0.0150(10) -0.0013(8) 0.0051(8) -0.0021(9)
N13 0.0153(12) 0.0125(11) 0.0169(12) 0.0036(9) 0.0027(9) -0.0012(10)
N14 0.0244(14) 0.0168(13) 0.0155(12) -0.0003(10) 0.0066(10) 0.0035(11)
C5 0.0091(13) 0.0149(14) 0.0203(14) -0.0009(11) 0.0024(11) 0.0000(11)
C6 0.0134(14) 0.0185(15) 0.0225(15) 0.0075(12) -0.0062(12) -0.0027(12)
C7 0.0143(14) 0.0144(14) 0.0192(15) 0.0011(11) 0.0013(11) 0.0016(11)
C8 0.0157(14) 0.0161(14) 0.0223(15) 0.0028(12) -0.0027(12) -0.0037(12)
C11 0.0150(14) 0.0246(16) 0.0225(16) -0.0005(13) 0.0057(12) -0.0037(12)
C12 0.0275(17) 0.0195(15) 0.0181(15) -0.0035(12) -0.0002(13) -0.0058(13)
C13 0.0172(14) 0.0126(13) 0.0155(14) 0.0012(11) 0.0003(11) -0.0008(11)
C14 0.0189(14) 0.0155(14) 0.0134(13) 0.0031(11) 0.0030(11) 0.0031(12)
C131 0.0147(14) 0.0224(16) 0.0220(16) 0.0037(13) -0.0003(12) 0.0025(12)
C132 0.0223(15) 0.0142(14) 0.0210(15) 0.0073(12) 0.0027(12) -0.0021(12)
C141 0.0330(19) 0.0282(18) 0.0204(16) -0.0046(14) 0.0000(14) 0.0105(15)
C142 0.045(2) 0.045(2) 0.030(2) -0.0038(17) 0.0210(18) -0.0129(19)
O1S 0.0428(15) 0.0363(14) 0.0216(12) 0.0040(11) 0.0040(11) 0.0106(12)
C1S 0.034(2) 0.0223(17) 0.0306(19) 0.0018(14) 0.0071(15) 0.0036(15)

loop_
_atom_type_symbol
_atom_type_description
_atom_type_scat_dispersion_real
_atom_type_scat_dispersion_imag
_atom_type_scat_source
C C 0.0033 0.0016 'International Tables Vol C Tables 4.2.6.8 and 6.1.1.4'
H H 0.0000 0.0000 'International Tables Vol C Tables 4.2.6.8 and 6.1.1.4'
N N 0.0061 0.0033 'International Tables Vol C Tables 4.2.6.8 and 6.1.1.4'
O O 0.0106 0.0060 'International Tables Vol C Tables 4.2.6.8 and 6.1.1.4'
Mg Mg 0.0486 0.0363 'International Tables Vol C Tables 4.2.6.8 and 6.1.1.4'
Mo Mo -1.6832 0.6857 'International Tables Vol C Tables 4.2.6.8 and 6.1.1.4'

loop_
_geom_angle_atom_site_label_1
_geom_angle_atom_site_label_2
_geom_angle_atom_site_label_3
_geom_angle
_geom_angle_site_symmetry_1
_geom_angle_site_symmetry_3
O1 Mo1 O4 106.67(9) . .
O1 Mo1 O3 104.42(8) . .
O4 Mo1 O3 93.52(8) . .
O1 Mo1 O6 96.61(8) . .
O4 Mo1 O6 92.34(8) . .
O3 Mo1 O6 155.49(7) . .
O1 Mo1 O5 93.10(8) . .
O4 Mo1 O5 158.70(7) . .
O3 Mo1 O5 89.01(7) . .
O6 Mo1 O5 77.28(7) . .
O1 Mo1 O3 165.03(8) . 3_665
O4 Mo1 O3 88.18(7) . 3_665
O3 Mo1 O3 75.83(8) . 3_665
O6 Mo1 O3 80.59(7) . 3_665
O5 Mo1 O3 71.93(7) . 3_665
O1 Mo1 Mo2 96.68(6) . .
O4 Mo1 Mo2 48.36(5) . .
O3 Mo1 Mo2 49.46(5) . .
O6 Mo1 Mo2 140.68(5) . .
O5 Mo1 Mo2 138.46(5) . .
O3 Mo1 Mo2 94.64(5) 3_665 .
O1 Mo1 Mg1 88.61(7) . 3_665
O4 Mo1 Mg1 130.16(6) . 3_665
O3 Mo1 Mg1 128.92(6) . 3_665
O6 Mo1 Mg1 38.10(5) . 3_665
O5 Mo1 Mg1 40.45(5) . 3_665
O3 Mo1 Mg1 80.12(5) 3_665 3_665
Mo2 Mo1 Mg1 174.712(19) . 3_665
O2 Mo2 O4 105.96(9) . .
O2 Mo2 O3 104.00(8) . .
O4 Mo2 O3 93.75(8) . .
O2 Mo2 O8 99.08(8) . .
O4 Mo2 O8 90.84(8) . .
O3 Mo2 O8 154.20(8) . .
O2 Mo2 O7 91.95(8) . .
O4 Mo2 O7 158.99(7) . .
O3 Mo2 O7 92.41(7) . .
O8 Mo2 O7 75.27(7) . .
O2 Mo2 O5 165.58(8) . 3_665
O4 Mo2 O5 88.41(7) . 3_665
O3 Mo2 O5 73.22(7) . 3_665
O8 Mo2 O5 81.56(7) . 3_665
O7 Mo2 O5 74.20(7) . 3_665
O2 Mo2 Mo1 95.78(6) . .
O4 Mo2 Mo1 48.59(5) . .
O3 Mo2 Mo1 49.48(5) . .
O8 Mo2 Mo1 139.32(5) . .
O7 Mo2 Mo1 141.85(5) . .
O5 Mo2 Mo1 92.87(4) 3_665 .
O2 Mo2 Mg1 128.50(7) . .
O4 Mo2 Mg1 125.31(6) . .
O3 Mo2 Mg1 79.15(5) . .
O8 Mo2 Mg1 77.51(6) . .
O7 Mo2 Mg1 36.93(5) . .
O5 Mo2 Mg1 37.37(5) 3_665 .
Mo1 Mo2 Mg1 120.305(18) . .
O10 Mo3 O9 106.45(10) . .
O10 Mo3 O12 100.28(9) . .
O9 Mo3 O12 97.11(9) . .
O10 Mo3 O11 93.79(9) . .
O9 Mo3 O11 92.70(9) . .
O12 Mo3 O11 159.77(8) . .
O10 Mo3 O8 90.56(9) . .
O9 Mo3 O8 162.36(9) . .
O12 Mo3 O8 84.10(8) . .
O11 Mo3 O8 81.28(7) . .
O10 Mo3 O7 157.45(9) . .
O9 Mo3 O7 93.17(9) . .
O12 Mo3 O7 87.91(8) . .
O11 Mo3 O7 73.88(7) . .
O8 Mo3 O7 69.25(7) . .
O10 Mo3 Mg1 128.37(7) . .
O9 Mo3 Mg1 88.19(7) . .
O12 Mo3 Mg1 127.29(6) . .
O11 Mo3 Mg1 35.19(6) . .
O8 Mo3 Mg1 77.31(5) . .
O7 Mo3 Mg1 39.38(5) . .
O14 Mg1 O11 91.91(9) . .
O14 Mg1 O13 91.24(9) . .
O11 Mg1 O13 97.27(9) . .
O14 Mg1 O6 96.56(9) . 3_665
O11 Mg1 O6 167.24(9) . 3_665
O13 Mg1 O6 92.09(8) . 3_665
O14 Mg1 O5 98.93(8) . 3_665
O11 Mg1 O5 92.09(8) . 3_665
O13 Mg1 O5 165.95(9) . 3_665
O6 Mg1 O5 77.21(8) 3_665 3_665
O14 Mg1 O7 168.25(9) . .
O11 Mg1 O7 76.53(8) . .
O13 Mg1 O7 92.29(8) . .
O6 Mg1 O7 94.51(8) 3_665 .
O5 Mg1 O7 79.69(8) 3_665 .
O14 Mg1 Mo1 92.22(6) . 3_665
O11 Mg1 Mo1 132.72(7) . 3_665
O13 Mg1 Mo1 129.68(7) . 3_665
O6 Mg1 Mo1 37.67(5) 3_665 3_665
O5 Mg1 Mo1 40.81(5) 3_665 3_665
O7 Mg1 Mo1 94.14(6) . 3_665
O14 Mg1 Mo3 126.66(7) . .
O11 Mg1 Mo3 35.14(6) . .
O13 Mg1 Mo3 90.64(6) . .
O6 Mg1 Mo3 136.62(6) 3_665 .
O5 Mg1 Mo3 91.02(6) 3_665 .
O7 Mg1 Mo3 42.12(5) . .
Mo1 Mg1 Mo3 125.25(3) 3_665 .
O14 Mg1 Mo2 140.97(7) . .
O11 Mg1 Mo2 84.32(6) . .
O13 Mg1 Mo2 127.79(7) . .
O6 Mg1 Mo2 83.09(6) 3_665 .
O5 Mg1 Mo2 42.71(5) 3_665 .
O7 Mg1 Mo2 37.09(5) . .
Mo1 Mg1 Mo2 64.014(17) 3_665 .
Mo3 Mg1 Mo2 61.754(18) . .
Mo2 O3 Mo1 81.07(7) . .
Mo2 O3 Mo1 110.48(8) . 3_665
Mo1 O3 Mo1 104.17(8) . 3_665
Mo2 O4 Mo1 83.05(7) . .
C5 O5 Mg1 118.08(15) . 3_665
C5 O5 Mo1 115.58(15) . .
Mg1 O5 Mo1 98.73(8) 3_665 .
C5 O5 Mo2 118.00(16) . 3_665
Mg1 O5 Mo2 99.93(7) 3_665 3_665
Mo1 O5 Mo2 103.48(7) . 3_665
C6 O6 Mo1 124.99(16) . .
C6 O6 Mg1 129.80(16) . 3_665
Mo1 O6 Mg1 104.23(9) . 3_665
C7 O7 Mg1 116.04(16) . .
C7 O7 Mo2 113.71(15) . .
Mg1 O7 Mo2 105.97(8) . .
C7 O7 Mo3 116.99(15) . .
Mg1 O7 Mo3 98.50(7) . .
Mo2 O7 Mo3 103.75(8) . .
C8 O8 Mo2 127.41(16) . .
C8 O8 Mo3 123.70(16) . .
Mo2 O8 Mo3 108.22(8) . .
C11 O11 Mo3 118.70(17) . .
C11 O11 Mg1 127.94(18) . .
Mo3 O11 Mg1 109.68(9) . .
C12 O12 Mo3 129.12(19) . .
C13 O13 Mg1 125.42(19) . .
C14 O14 Mg1 126.78(19) . .
C13 N13 C131 121.3(2) . .
C13 N13 C132 121.0(2) . .
C131 N13 C132 117.6(2) . .
C14 N14 C142 121.8(3) . .
C14 N14 C141 121.6(3) . .
C142 N14 C141 116.6(3) . .
O5 C5 H5A 109.5 . .
O5 C5 H5B 109.5 . .
H5A C5 H5B 109.5 . .
O5 C5 H5C 109.5 . .
H5A C5 H5C 109.5 . .
H5B C5 H5C 109.5 . .
O6 C6 H6A 109.5 . .
O6 C6 H6B 109.5 . .
H6A C6 H6B 109.5 . .
O6 C6 H6C 109.5 . .
H6A C6 H6C 109.5 . .
H6B C6 H6C 109.5 . .
O7 C7 H7A 109.5 . .
O7 C7 H7B 109.5 . .
H7A C7 H7B 109.5 . .
O7 C7 H7C 109.5 . .
H7A C7 H7C 109.5 . .
H7B C7 H7C 109.5 . .
O8 C8 H8A 109.5 . .
O8 C8 H8B 109.5 . .
H8A C8 H8B 109.5 . .
O8 C8 H8C 109.5 . .
H8A C8 H8C 109.5 . .
H8B C8 H8C 109.5 . .
O11 C11 H11A 109.5 . .
O11 C11 H11B 109.5 . .
H11A C11 H11B 109.5 . .
O11 C11 H11C 109.5 . .
H11A C11 H11C 109.5 . .
H11B C11 H11C 109.5 . .
O12 C12 H12A 109.5 . .
O12 C12 H12B 109.5 . .
H12A C12 H12B 109.5 . .
O12 C12 H12C 109.5 . .
H12A C12 H12C 109.5 . .
H12B C12 H12C 109.5 . .
O13 C13 N13 124.9(3) . .
O13 C13 H13A 117.5 . .
N13 C13 H13A 117.5 . .
O14 C14 N14 124.9(3) . .
O14 C14 H14A 117.6 . .
N14 C14 H14A 117.6 . .
N13 C131 H13B 109.5 . .
N13 C131 H13C 109.5 . .
H13B C131 H13C 109.5 . .
N13 C131 H13D 109.5 . .
H13B C131 H13D 109.5 . .
H13C C131 H13D 109.5 . .
N13 C132 H13E 109.5 . .
N13 C132 H13F 109.5 . .
H13E C132 H13F 109.5 . .
N13 C132 H13G 109.5 . .
H13E C132 H13G 109.5 . .
H13F C132 H13G 109.5 . .
N14 C141 H14B 109.5 . .
N14 C141 H14C 109.5 . .
H14B C141 H14C 109.5 . .
N14 C141 H14D 109.5 . .
H14B C141 H14D 109.5 . .
H14C C141 H14D 109.5 . .
N14 C142 H14E 109.5 . .
N14 C142 H14F 109.5 . .
H14E C142 H14F 109.5 . .
N14 C142 H14G 109.5 . .
H14E C142 H14G 109.5 . .
H14F C142 H14G 109.5 . .
C1S O1S H1SO 94.9 . .
O1S C1S H1SA 109.5 . .
O1S C1S H1SB 109.5 . .
H1SA C1S H1SB 109.5 . .
O1S C1S H1SC 109.5 . .
H1SA C1S H1SC 109.5 . .
H1SB C1S H1SC 109.5 . .

loop_
_geom_bond_atom_site_label_1
_geom_bond_atom_site_label_2
_geom_bond_distance
_geom_bond_site_symmetry_2
Mo1 O1 1.6839(19) .
Mo1 O4 1.9428(18) .
Mo1 O3 1.9787(18) .
Mo1 O6 2.0247(18) .
Mo1 O5 2.1234(18) .
Mo1 O3 2.3007(18) 3_665
Mo1 Mo2 2.5715(4) .
Mo1 Mg1 3.2113(10) 3_665
Mo2 O2 1.6763(19) .
Mo2 O4 1.9361(19) .
Mo2 O3 1.9781(19) .
Mo2 O8 2.0383(18) .
Mo2 O7 2.1463(18) .
Mo2 O5 2.3558(18) 3_665
Mo2 Mg1 3.4214(10) .
Mo3 O10 1.703(2) .
Mo3 O9 1.718(2) .
Mo3 O12 1.890(2) .
Mo3 O11 2.0373(19) .
Mo3 O8 2.2391(19) .
Mo3 O7 2.2604(18) .
Mo3 Mg1 3.3333(10) .
Mg1 O14 2.039(2) .
Mg1 O11 2.040(2) .
Mg1 O13 2.041(2) .
Mg1 O6 2.044(2) 3_665
Mg1 O5 2.108(2) 3_665
Mg1 O7 2.138(2) .
Mg1 Mo1 3.2113(10) 3_665
O3 Mo1 2.3006(18) 3_665
O5 C5 1.440(3) .
O5 Mg1 2.108(2) 3_665
O5 Mo2 2.3558(18) 3_665
O6 C6 1.417(3) .
O6 Mg1 2.044(2) 3_665
O7 C7 1.445(3) .
O8 C8 1.429(3) .
O11 C11 1.426(3) .
O12 C12 1.420(3) .
O13 C13 1.245(3) .
O14 C14 1.244(3) .
N13 C13 1.309(4) .
N13 C131 1.459(4) .
N13 C132 1.459(3) .
N14 C14 1.308(4) .
N14 C142 1.456(4) .
N14 C141 1.456(4) .
C5 H5A 0.9800 .
C5 H5B 0.9800 .
C5 H5C 0.9800 .
C6 H6A 0.9800 .
C6 H6B 0.9800 .
C6 H6C 0.9800 .
C7 H7A 0.9800 .
C7 H7B 0.9800 .
C7 H7C 0.9800 .
C8 H8A 0.9800 .
C8 H8B 0.9800 .
C8 H8C 0.9800 .
C11 H11A 0.9800 .
C11 H11B 0.9800 .
C11 H11C 0.9800 .
C12 H12A 0.9800 .
C12 H12B 0.9800 .
C12 H12C 0.9800 .
C13 H13A 0.9500 .
C14 H14A 0.9500 .
C131 H13B 0.9800 .
C131 H13C 0.9800 .
C131 H13D 0.9800 .
C132 H13E 0.9800 .
C132 H13F 0.9800 .
C132 H13G 0.9800 .
C141 H14B 0.9800 .
C141 H14C 0.9800 .
C141 H14D 0.9800 .
C142 H14E 0.9800 .
C142 H14F 0.9800 .
C142 H14G 0.9800 .
O1S C1S 1.417(4) .
O1S H1SO 0.8201 .
C1S H1SA 0.9800 .
C1S H1SB 0.9800 .
C1S H1SC 0.9800 .

loop_
_geom_hbond_atom_site_label_D
_geom_hbond_atom_site_label_H
_geom_hbond_atom_site_label_A
_geom_hbond_site_symmetry_A
_geom_hbond_distance_DH
_geom_hbond_distance_HA
_geom_hbond_distance_DA
_geom_hbond_angle_DHA
O1S H1SO O9 1_555 0.8200 2.0000 2.803(3) 165.00

loop_
_geom_torsion_atom_site_label_1
_geom_torsion_atom_site_label_2
_geom_torsion_atom_site_label_3
_geom_torsion_atom_site_label_4
_geom_torsion
_geom_torsion_site_symmetry_1
_geom_torsion_site_symmetry_4
O1 Mo1 Mo2 O2 -0.19(9) . .
O4 Mo1 Mo2 O2 106.22(10) . .
O3 Mo1 Mo2 O2 -103.49(10) . .
O6 Mo1 Mo2 O2 108.82(11) . .
O5 Mo1 Mo2 O2 -102.56(10) . .
O3 Mo1 Mo2 O2 -170.38(8) 3_665 .
O1 Mo1 Mo2 O4 -106.41(10) . .
O3 Mo1 Mo2 O4 150.30(10) . .
O6 Mo1 Mo2 O4 2.60(11) . .
O5 Mo1 Mo2 O4 151.22(10) . .
O3 Mo1 Mo2 O4 83.41(9) 3_665 .
O1 Mo1 Mo2 O3 103.29(10) . .
O4 Mo1 Mo2 O3 -150.30(10) . .
O6 Mo1 Mo2 O3 -147.70(11) . .
O5 Mo1 Mo2 O3 0.92(10) . .
O3 Mo1 Mo2 O3 -66.89(9) 3_665 .
O1 Mo1 Mo2 O8 -111.36(11) . .
O4 Mo1 Mo2 O8 -4.95(11) . .
O3 Mo1 Mo2 O8 145.35(11) . .
O6 Mo1 Mo2 O8 -2.35(12) . .
O5 Mo1 Mo2 O8 146.27(11) . .
O3 Mo1 Mo2 O8 78.45(10) 3_665 .
O1 Mo1 Mo2 O7 100.44(10) . .
O4 Mo1 Mo2 O7 -153.15(11) . .
O3 Mo1 Mo2 O7 -2.86(10) . .
O6 Mo1 Mo2 O7 -150.55(11) . .
O5 Mo1 Mo2 O7 -1.93(11) . .
O3 Mo1 Mo2 O7 -69.75(9) 3_665 .
O1 Mo1 Mo2 O5 168.26(8) . 3_665
O4 Mo1 Mo2 O5 -85.33(8) . 3_665
O3 Mo1 Mo2 O5 64.97(8) . 3_665
O6 Mo1 Mo2 O5 -82.73(9) . 3_665
O5 Mo1 Mo2 O5 65.89(10) . 3_665
O3 Mo1 Mo2 O5 -1.92(6) 3_665 3_665
O1 Mo1 Mo2 Mg1 141.43(7) . .
O4 Mo1 Mo2 Mg1 -112.16(8) . .
O3 Mo1 Mo2 Mg1 38.14(7) . .
O6 Mo1 Mo2 Mg1 -109.56(9) . .
O5 Mo1 Mo2 Mg1 39.06(8) . .
O3 Mo1 Mo2 Mg1 -28.75(5) 3_665 .
O10 Mo3 Mg1 O14 22.15(13) . .
O9 Mo3 Mg1 O14 -87.51(11) . .
O12 Mo3 Mg1 O14 174.92(11) . .
O11 Mo3 Mg1 O14 9.76(12) . .
O8 Mo3 Mg1 O14 102.61(10) . .
O7 Mo3 Mg1 O14 175.28(12) . .
O10 Mo3 Mg1 O11 12.39(14) . .
O9 Mo3 Mg1 O11 -97.27(12) . .
O12 Mo3 Mg1 O11 165.16(13) . .
O8 Mo3 Mg1 O11 92.86(11) . .
O7 Mo3 Mg1 O11 165.52(13) . .
O10 Mo3 Mg1 O13 114.16(11) . .
O9 Mo3 Mg1 O13 4.50(9) . .
O12 Mo3 Mg1 O13 -93.07(10) . .
O11 Mo3 Mg1 O13 101.77(12) . .
O8 Mo3 Mg1 O13 -165.37(8) . .
O7 Mo3 Mg1 O13 -92.71(10) . .
O10 Mo3 Mg1 O6 -152.12(13) . 3_665
O9 Mo3 Mg1 O6 98.22(12) . 3_665
O12 Mo3 Mg1 O6 0.65(13) . 3_665
O11 Mo3 Mg1 O6 -164.51(14) . 3_665
O8 Mo3 Mg1 O6 -71.65(10) . 3_665
O7 Mo3 Mg1 O6 1.01(11) . 3_665
O10 Mo3 Mg1 O5 -79.78(11) . 3_665
O9 Mo3 Mg1 O5 170.56(9) . 3_665
O12 Mo3 Mg1 O5 72.98(10) . 3_665
O11 Mo3 Mg1 O5 -92.17(11) . 3_665
O8 Mo3 Mg1 O5 0.68(7) . 3_665
O7 Mo3 Mg1 O5 73.34(9) . 3_665
O10 Mo3 Mg1 O7 -153.13(12) . .
O9 Mo3 Mg1 O7 97.21(10) . .
O12 Mo3 Mg1 O7 -0.36(11) . .
O11 Mo3 Mg1 O7 -165.52(13) . .
O8 Mo3 Mg1 O7 -72.66(9) . .
O10 Mo3 Mg1 Mo1 -103.66(10) . 3_665
O9 Mo3 Mg1 Mo1 146.68(8) . 3_665
O12 Mo3 Mg1 Mo1 49.11(9) . 3_665
O11 Mo3 Mg1 Mo1 -116.05(11) . 3_665
O8 Mo3 Mg1 Mo1 -23.20(6) . 3_665
O7 Mo3 Mg1 Mo1 49.47(8) . 3_665
O10 Mo3 Mg1 Mo2 -112.24(9) . .
O9 Mo3 Mg1 Mo2 138.11(7) . .
O12 Mo3 Mg1 Mo2 40.53(8) . .
O11 Mo3 Mg1 Mo2 -124.63(10) . .
O8 Mo3 Mg1 Mo2 -31.77(5) . .
O7 Mo3 Mg1 Mo2 40.89(7) . .
O2 Mo2 Mg1 O14 -170.86(13) . .
O4 Mo2 Mg1 O14 2.92(13) . .
O3 Mo2 Mg1 O14 89.81(12) . .
O8 Mo2 Mg1 O14 -79.13(12) . .
O7 Mo2 Mg1 O14 -161.15(14) . .
O5 Mo2 Mg1 O14 13.29(12) 3_665 .
Mo1 Mo2 Mg1 O14 61.25(11) . .
O2 Mo2 Mg1 O11 -84.85(10) . .
O4 Mo2 Mg1 O11 88.93(9) . .
O3 Mo2 Mg1 O11 175.82(8) . .
O8 Mo2 Mg1 O11 6.88(8) . .
O7 Mo2 Mg1 O11 -75.14(10) . .
O5 Mo2 Mg1 O11 99.30(10) 3_665 .
Mo1 Mo2 Mg1 O11 147.26(6) . .
O2 Mo2 Mg1 O13 9.95(12) . .
O4 Mo2 Mg1 O13 -176.27(10) . .
O3 Mo2 Mg1 O13 -89.38(10) . .
O8 Mo2 Mg1 O13 101.69(10) . .
O7 Mo2 Mg1 O13 19.67(11) . .
O5 Mo2 Mg1 O13 -165.89(12) 3_665 .
Mo1 Mo2 Mg1 O13 -117.93(8) . .
O2 Mo2 Mg1 O6 97.24(10) . 3_665
O4 Mo2 Mg1 O6 -88.99(9) . 3_665
O3 Mo2 Mg1 O6 -2.10(8) . 3_665
O8 Mo2 Mg1 O6 -171.03(8) . 3_665
O7 Mo2 Mg1 O6 106.95(10) . 3_665
O5 Mo2 Mg1 O6 -78.61(9) 3_665 3_665
Mo1 Mo2 Mg1 O6 -30.65(6) . 3_665
O2 Mo2 Mg1 O5 175.85(11) . 3_665
O4 Mo2 Mg1 O5 -10.38(10) . 3_665
O3 Mo2 Mg1 O5 76.51(9) . 3_665
O8 Mo2 Mg1 O5 -92.42(9) . 3_665
O7 Mo2 Mg1 O5 -174.44(12) . 3_665
Mo1 Mo2 Mg1 O5 47.96(8) . 3_665
O2 Mo2 Mg1 O7 -9.71(12) . .
O4 Mo2 Mg1 O7 164.06(11) . .
O3 Mo2 Mg1 O7 -109.04(10) . .
O8 Mo2 Mg1 O7 82.02(10) . .
O5 Mo2 Mg1 O7 174.44(12) 3_665 .
Mo1 Mo2 Mg1 O7 -137.60(8) . .
O2 Mo2 Mg1 Mo1 131.35(8) . 3_665
O4 Mo2 Mg1 Mo1 -54.87(7) . 3_665
O3 Mo2 Mg1 Mo1 32.02(5) . 3_665
O8 Mo2 Mg1 Mo1 -136.91(6) . 3_665
O7 Mo2 Mg1 Mo1 141.06(9) . 3_665
O5 Mo2 Mg1 Mo1 -44.49(7) 3_665 3_665
Mo1 Mo2 Mg1 Mo1 3.46(2) . 3_665
O2 Mo2 Mg1 Mo3 -56.43(9) . .
O4 Mo2 Mg1 Mo3 117.35(7) . .
O3 Mo2 Mg1 Mo3 -155.76(6) . .
O8 Mo2 Mg1 Mo3 35.30(6) . .
O7 Mo2 Mg1 Mo3 -46.72(8) . .
O5 Mo2 Mg1 Mo3 127.72(8) 3_665 .
Mo1 Mo2 Mg1 Mo3 175.681(13) . .
O2 Mo2 O3 Mo1 85.62(8) . .
O4 Mo2 O3 Mo1 -21.86(7) . .
O8 Mo2 O3 Mo1 -121.61(15) . .
O7 Mo2 O3 Mo1 178.24(6) . .
O5 Mo2 O3 Mo1 -109.06(7) 3_665 .
Mg1 Mo2 O3 Mo1 -147.12(6) . .
O2 Mo2 O3 Mo1 -172.51(9) . 3_665
O4 Mo2 O3 Mo1 80.01(9) . 3_665
O8 Mo2 O3 Mo1 -19.7(2) . 3_665
O7 Mo2 O3 Mo1 -79.89(8) . 3_665
O5 Mo2 O3 Mo1 -7.19(7) 3_665 3_665
Mo1 Mo2 O3 Mo1 101.87(9) . 3_665
Mg1 Mo2 O3 Mo1 -45.24(6) . 3_665
O1 Mo1 O3 Mo2 -86.44(8) . .
O4 Mo1 O3 Mo2 21.78(7) . .
O6 Mo1 O3 Mo2 125.29(16) . .
O5 Mo1 O3 Mo2 -179.39(6) . .
O3 Mo1 O3 Mo2 109.00(8) 3_665 .
Mg1 Mo1 O3 Mo2 173.45(3) 3_665 .
O1 Mo1 O3 Mo1 164.56(8) . 3_665
O4 Mo1 O3 Mo1 -87.22(8) . 3_665
O6 Mo1 O3 Mo1 16.3(2) . 3_665
O5 Mo1 O3 Mo1 71.61(8) . 3_665
O3 Mo1 O3 Mo1 0.0 3_665 3_665
Mo2 Mo1 O3 Mo1 -109.00(8) . 3_665
Mg1 Mo1 O3 Mo1 64.45(9) 3_665 3_665
O2 Mo2 O4 Mo1 -83.54(8) . .
O3 Mo2 O4 Mo1 22.17(7) . .
O8 Mo2 O4 Mo1 176.77(7) . .
O7 Mo2 O4 Mo1 128.92(18) . .
O5 Mo2 O4 Mo1 95.24(6) 3_665 .
Mg1 Mo2 O4 Mo1 101.52(6) . .
O1 Mo1 O4 Mo2 84.04(9) . .
O3 Mo1 O4 Mo2 -22.16(7) . .
O6 Mo1 O4 Mo2 -178.35(7) . .
O5 Mo1 O4 Mo2 -118.48(19) . .
O3 Mo1 O4 Mo2 -97.85(7) 3_665 .
Mg1 Mo1 O4 Mo2 -173.28(3) 3_665 .
O1 Mo1 O5 C5 -42.78(18) . .
O4 Mo1 O5 C5 158.8(2) . .
O3 Mo1 O5 C5 61.61(17) . .
O6 Mo1 O5 C5 -138.86(18) . .
O3 Mo1 O5 C5 137.03(18) 3_665 .
Mo2 Mo1 O5 C5 60.91(19) . .
Mg1 Mo1 O5 C5 -126.98(19) 3_665 .
O1 Mo1 O5 Mg1 84.20(9) . 3_665
O4 Mo1 O5 Mg1 -74.2(2) . 3_665
O3 Mo1 O5 Mg1 -171.41(8) . 3_665
O6 Mo1 O5 Mg1 -11.88(7) . 3_665
O3 Mo1 O5 Mg1 -95.99(8) 3_665 3_665
Mo2 Mo1 O5 Mg1 -172.11(3) . 3_665
O1 Mo1 O5 Mo2 -173.31(8) . 3_665
O4 Mo1 O5 Mo2 28.2(2) . 3_665
O3 Mo1 O5 Mo2 -68.92(8) . 3_665
O6 Mo1 O5 Mo2 90.61(8) . 3_665
O3 Mo1 O5 Mo2 6.49(6) 3_665 3_665
Mo2 Mo1 O5 Mo2 -69.62(9) . 3_665
Mg1 Mo1 O5 Mo2 102.48(9) 3_665 3_665
O1 Mo1 O6 C6 90.4(2) . .
O4 Mo1 O6 C6 -16.7(2) . .
O3 Mo1 O6 C6 -120.4(2) . .
O5 Mo1 O6 C6 -177.9(2) . .
O3 Mo1 O6 C6 -104.4(2) 3_665 .
Mo2 Mo1 O6 C6 -18.6(2) . .
Mg1 Mo1 O6 C6 169.6(2) 3_665 .
O1 Mo1 O6 Mg1 -79.20(10) . 3_665
O4 Mo1 O6 Mg1 173.71(9) . 3_665
O3 Mo1 O6 Mg1 70.0(2) . 3_665
O5 Mo1 O6 Mg1 12.50(8) . 3_665
O3 Mo1 O6 Mg1 85.95(8) 3_665 3_665
Mo2 Mo1 O6 Mg1 171.77(3) . 3_665
O14 Mg1 O7 C7 -144.7(4) . .
O11 Mg1 O7 C7 -134.23(18) . .
O13 Mg1 O7 C7 -37.30(18) . .
O6 Mg1 O7 C7 54.98(18) 3_665 .
O5 Mg1 O7 C7 131.09(17) 3_665 .
Mo1 Mg1 O7 C7 92.76(16) 3_665 .
Mo3 Mg1 O7 C7 -125.72(19) . .
Mo2 Mg1 O7 C7 127.3(2) . .
O14 Mg1 O7 Mo2 88.1(4) . .
O11 Mg1 O7 Mo2 98.51(9) . .
O13 Mg1 O7 Mo2 -164.56(9) . .
O6 Mg1 O7 Mo2 -72.28(9) 3_665 .
O5 Mg1 O7 Mo2 3.83(8) 3_665 .
Mo1 Mg1 O7 Mo2 -34.50(7) 3_665 .
Mo3 Mg1 O7 Mo2 107.02(10) . .
O14 Mg1 O7 Mo3 -18.9(5) . .
O11 Mg1 O7 Mo3 -8.51(8) . .
O13 Mg1 O7 Mo3 88.42(8) . .
O6 Mg1 O7 Mo3 -179.30(8) 3_665 .
O5 Mg1 O7 Mo3 -103.19(8) 3_665 .
Mo1 Mg1 O7 Mo3 -141.52(5) 3_665 .
Mo2 Mg1 O7 Mo3 -107.02(10) . .
O2 Mo2 O7 C7 43.76(18) . .
O4 Mo2 O7 C7 -167.3(2) . .
O3 Mo2 O7 C7 -60.34(17) . .
O8 Mo2 O7 C7 142.63(18) . .
O5 Mo2 O7 C7 -132.15(18) 3_665 .
Mo1 Mo2 O7 C7 -58.17(19) . .
Mg1 Mo2 O7 C7 -128.6(2) . .
O2 Mo2 O7 Mg1 172.41(9) . .
O4 Mo2 O7 Mg1 -38.7(2) . .
O3 Mo2 O7 Mg1 68.31(9) . .
O8 Mo2 O7 Mg1 -88.72(9) . .
O5 Mo2 O7 Mg1 -3.50(7) 3_665 .
Mo1 Mo2 O7 Mg1 70.48(11) . .
O2 Mo2 O7 Mo3 -84.40(9) . .
O4 Mo2 O7 Mo3 64.5(2) . .
O3 Mo2 O7 Mo3 171.50(8) . .
O8 Mo2 O7 Mo3 14.48(7) . .
O5 Mo2 O7 Mo3 99.69(8) 3_665 .
Mo1 Mo2 O7 Mo3 173.674(19) . .
Mg1 Mo2 O7 Mo3 103.19(10) . .
O10 Mo3 O7 C7 -167.4(2) . .
O9 Mo3 O7 C7 41.78(18) . .
O12 Mo3 O7 C7 -55.23(18) . .
O11 Mo3 O7 C7 133.68(18) . .
O8 Mo3 O7 C7 -139.72(18) . .
Mg1 Mo3 O7 C7 125.1(2) . .
O10 Mo3 O7 Mg1 67.5(2) . .
O9 Mo3 O7 Mg1 -83.27(9) . .
O12 Mo3 O7 Mg1 179.71(9) . .
O11 Mo3 O7 Mg1 8.63(8) . .
O8 Mo3 O7 Mg1 95.23(8) . .
O10 Mo3 O7 Mo2 -41.3(2) . .
O9 Mo3 O7 Mo2 167.88(9) . .
O12 Mo3 O7 Mo2 70.87(9) . .
O11 Mo3 O7 Mo2 -100.22(9) . .
O8 Mo3 O7 Mo2 -13.61(7) . .
Mg1 Mo3 O7 Mo2 -108.84(10) . .
O2 Mo2 O8 C8 -96.1(2) . .
O4 Mo2 O8 C8 10.2(2) . .
O3 Mo2 O8 C8 110.6(2) . .
O7 Mo2 O8 C8 174.2(2) . .
O5 Mo2 O8 C8 98.4(2) 3_665 .
Mo1 Mo2 O8 C8 13.9(3) . .
Mg1 Mo2 O8 C8 136.2(2) . .
O2 Mo2 O8 Mo3 74.69(10) . .
O4 Mo2 O8 Mo3 -179.00(9) . .
O3 Mo2 O8 Mo3 -78.60(19) . .
O7 Mo2 O8 Mo3 -14.95(7) . .
O5 Mo2 O8 Mo3 -90.74(8) 3_665 .
Mo1 Mo2 O8 Mo3 -175.289(19) . .
Mg1 Mo2 O8 Mo3 -52.93(6) . .
O10 Mo3 O8 C8 -4.3(2) . .
O9 Mo3 O8 C8 -169.1(3) . .
O12 Mo3 O8 C8 95.9(2) . .
O11 Mo3 O8 C8 -98.1(2) . .
O7 Mo3 O8 C8 -174.1(2) . .
Mg1 Mo3 O8 C8 -133.7(2) . .
O10 Mo3 O8 Mo2 -175.59(10) . .
O9 Mo3 O8 Mo2 19.6(3) . .
O12 Mo3 O8 Mo2 -75.32(10) . .
O11 Mo3 O8 Mo2 90.65(9) . .
O7 Mo3 O8 Mo2 14.68(7) . .
Mg1 Mo3 O8 Mo2 55.05(7) . .
O10 Mo3 O11 C11 29.6(2) . .
O9 Mo3 O11 C11 -77.1(2) . .
O12 Mo3 O11 C11 163.8(2) . .
O8 Mo3 O11 C11 119.6(2) . .
O7 Mo3 O11 C11 -169.6(2) . .
Mg1 Mo3 O11 C11 -160.1(2) . .
O10 Mo3 O11 Mg1 -170.29(11) . .
O9 Mo3 O11 Mg1 83.01(11) . .
O12 Mo3 O11 Mg1 -36.1(3) . .
O8 Mo3 O11 Mg1 -80.31(9) . .
O7 Mo3 O11 Mg1 -9.51(8) . .
O14 Mg1 O11 C11 -14.4(2) . .
O13 Mg1 O11 C11 77.1(2) . .
O6 Mg1 O11 C11 -146.1(4) 3_665 .
O5 Mg1 O11 C11 -113.4(2) 3_665 .
O7 Mg1 O11 C11 167.7(2) . .
Mo1 Mg1 O11 C11 -109.2(2) 3_665 .
Mo3 Mg1 O11 C11 157.8(3) . .
Mo2 Mg1 O11 C11 -155.5(2) . .
O14 Mg1 O11 Mo3 -172.18(10) . .
O13 Mg1 O11 Mo3 -80.69(10) . .
O6 Mg1 O11 Mo3 56.2(4) 3_665 .
O5 Mg1 O11 Mo3 88.81(10) 3_665 .
O7 Mg1 O11 Mo3 9.93(9) . .
Mo1 Mg1 O11 Mo3 93.03(10) 3_665 .
Mo2 Mg1 O11 Mo3 46.76(8) . .
O10 Mo3 O12 C12 39.5(2) . .
O9 Mo3 O12 C12 147.7(2) . .
O11 Mo3 O12 C12 -93.8(3) . .
O8 Mo3 O12 C12 -50.0(2) . .
O7 Mo3 O12 C12 -119.3(2) . .
Mg1 Mo3 O12 C12 -119.1(2) . .
O14 Mg1 O13 C13 73.7(2) . .
O11 Mg1 O13 C13 -18.3(2) . .
O6 Mg1 O13 C13 170.3(2) 3_665 .
O5 Mg1 O13 C13 -149.7(3) 3_665 .
O7 Mg1 O13 C13 -95.1(2) . .
Mo1 Mg1 O13 C13 167.65(19) 3_665 .
Mo3 Mg1 O13 C13 -52.9(2) . .
Mo2 Mg1 O13 C13 -106.8(2) . .
O11 Mg1 O14 C14 174.9(2) . .
O13 Mg1 O14 C14 77.6(2) . .
O6 Mg1 O14 C14 -14.7(2) 3_665 .
O5 Mg1 O14 C14 -92.7(2) 3_665 .
O7 Mg1 O14 C14 -175.0(4) . .
Mo1 Mg1 O14 C14 -52.2(2) 3_665 .
Mo3 Mg1 O14 C14 169.3(2) . .
Mo2 Mg1 O14 C14 -101.8(2) . .
Mg1 O13 C13 N13 164.2(2) . .
C131 N13 C13 O13 -1.1(4) . .
C132 N13 C13 O13 -176.1(3) . .
Mg1 O14 C14 N14 -156.9(2) . .
C142 N14 C14 O14 3.2(5) . .
C141 N14 C14 O14 -179.0(3) . .
